data_1519374
loop_
_publ_author_name
'Bedin, Michele'
'Karim, Alavi'
'Reitti, Marcus'
'Carlsson, Anna-Carin C.'
'Topi\'c, Filip'
'Cetina, Mario'
'Pan, Fangfang'
'Havel, Vaclav'
'Al-Ameri, Fatima'
'Sindelar, Vladimir'
'Rissanen, Kari'
'Gr\"afenstein, J\"urgen'
'Erd\'elyi, M\'at\'e'

_publ_section_title
;
 Counterion influence on the N--I--N halogen bond
;
_journal_issue 7
_journal_name_full 'Chem. Sci.'
_journal_page_first 3746
_journal_paper_doi 10.1039/C5SC01053E
_journal_volume 6
_journal_year 2015
_chemical_formula_moiety 'C10 H10 Ag N2, Cl O4, C2 H4 Cl2'
_chemical_formula_sum 'C12 H14 Ag Cl3 N2 O4'
_chemical_formula_weight 464.47
_chemical_name_systematic '[bis(pyridine)silver]perchlorate'
_space_group_IT_number 14
_symmetry_cell_setting monoclinic
_symmetry_Int_Tables_number 14
_symmetry_space_group_name_Hall '-P 2yn'
_symmetry_space_group_name_H-M 'P 1 21/n 1'
_atom_sites_solution_hydrogens geom
_atom_sites_solution_primary direct
_atom_sites_solution_secondary difmap
_audit_creation_date 2015-01-22T19:36:00-00:00
_audit_creation_method 'WinGX routine CIF_UPDATE'
_audit_update_record
;
2015-03-23 deposited with the CCDC.
2015-04-20 downloaded from the CCDC.
;
_cell_angle_alpha 90
_cell_angle_beta 101.394(3)
_cell_angle_gamma 90
_cell_formula_units_Z 4
_cell_length_a 7.2442(2)
_cell_length_b 13.3604(3)
_cell_length_c 16.9657(4)
_cell_measurement_reflns_used 3699
_cell_measurement_temperature 170.0(1)
_cell_measurement_theta_max 29.03
_cell_measurement_theta_min 2.879
_cell_volume 1609.67(7)
_computing_cell_refinement 'CrysAlisPro, Agilent Technologies, 2013'
_computing_data_collection 'CrysAlisPro, Agilent Technologies, 2013'
_computing_data_reduction 'CrysAlisPro, Agilent Technologies, 2013'
_computing_molecular_graphics 'Mercury (Macrae et al., 2006)'
_computing_publication_material 'WinGX publication routines (Farrugia, 2012)'
_computing_structure_refinement 'SHELXL-2013 (Sheldrick, 2013)'
_computing_structure_solution 'SIR-2002 (Burla et al., 2003)'
_diffrn_ambient_temperature 170.0(1)
_diffrn_detector_area_resol_mean 16.0107
_diffrn_measured_fraction_theta_full 0.995
_diffrn_measured_fraction_theta_max 0.994
_diffrn_measurement_device_type 'SuperNova, Single source at offset, Eos'
_diffrn_measurement_method '\w scans'
_diffrn_radiation_monochromator mirror
_diffrn_radiation_source 'SuperNova (Mo) X-ray Source'
_diffrn_radiation_type MoK\a
_diffrn_radiation_wavelength 0.71073
_diffrn_reflns_av_R_equivalents 0.0163
_diffrn_reflns_Laue_measured_fraction_full 0.995
_diffrn_reflns_Laue_measured_fraction_max 0.994
_diffrn_reflns_limit_h_max 5
_diffrn_reflns_limit_h_min -8
_diffrn_reflns_limit_k_max 16
_diffrn_reflns_limit_k_min -10
_diffrn_reflns_limit_l_max 20
_diffrn_reflns_limit_l_min -12
_diffrn_reflns_number 5258
_diffrn_reflns_point_group_measured_fraction_full 0.995
_diffrn_reflns_point_group_measured_fraction_max 0.994
_diffrn_reflns_theta_full 25.242
_diffrn_reflns_theta_max 25.498
_diffrn_reflns_theta_min 1.955
_exptl_absorpt_coefficient_mu 1.767
_exptl_absorpt_correction_T_max 1.00000
_exptl_absorpt_correction_T_min 0.80255
_exptl_absorpt_correction_type multi-scan
_exptl_absorpt_process_details
;
        CrysAlisPro, Agilent Technologies,
        Version 1.171.36.28 (release 01-02-2013 CrysAlis171 .NET)
        (compiled Feb  1 2013,16:14:44)
        Empirical absorption correction using spherical harmonics,
 implemented in SCALE3 ABSPACK scaling algorithm.
;
_exptl_crystal_colour colourless
_exptl_crystal_density_diffrn 1.917
_exptl_crystal_description needle
_exptl_crystal_F_000 920
_exptl_crystal_size_max 0.62
_exptl_crystal_size_mid 0.11
_exptl_crystal_size_min 0.08
_refine_diff_density_max 0.761
_refine_diff_density_min -0.547
_refine_diff_density_rms 0.079
_refine_ls_extinction_method none
_refine_ls_goodness_of_fit_ref 1.081
_refine_ls_hydrogen_treatment constr
_refine_ls_matrix_type full
_refine_ls_number_parameters 199
_refine_ls_number_reflns 2984
_refine_ls_number_restraints 1
_refine_ls_restrained_S_all 1.171
_refine_ls_R_factor_all 0.0339
_refine_ls_R_factor_gt 0.0294
_refine_ls_shift/su_max 0.001
_refine_ls_shift/su_mean 0
_refine_ls_structure_factor_coef Fsqd
_refine_ls_weighting_details
;
 w=1/[\s^2^(Fo^2^)+(0.0340P)^2^+1.5467P]
 where P=(Fo^2^+2Fc^2^)/3
;
_refine_ls_weighting_scheme calc
_refine_ls_wR_factor_gt 0.0737
_refine_ls_wR_factor_ref 0.0765
_reflns_number_gt 2672
_reflns_number_total 2984
_reflns_threshold_expression 'I > 2\s(I)'
_cod_data_source_file c5sc01053e2.cif
_cod_data_source_block 2-Ag
_cod_depositor_comments 'Adding full bibliography for 1519367--1519381.cif.'
_cod_original_sg_symbol_H-M 'P 21/n'
_cod_database_code 1519374

loop_
_symmetry_equiv_pos_as_xyz
'x, y, z'
'-x+1/2, y+1/2, -z+1/2'
'-x, -y, -z'
'x-1/2, -y-1/2, z-1/2'

loop_
_atom_site_label
_atom_site_type_symbol
_atom_site_fract_x
_atom_site_fract_y
_atom_site_fract_z
_atom_site_U_iso_or_equiv
_atom_site_adp_type
_atom_site_occupancy
_atom_site_calc_flag
Ag1 Ag 0.19921(4) 0.55506(2) 0.04504(2) 0.03281(10) Uani 1 d
N1 N 0.3425(4) 0.4155(2) 0.04688(15) 0.0281(6) Uani 1 d
N2 N 0.0654(4) 0.69659(19) 0.04895(15) 0.0277(6) Uani 1 d
C1 C 0.3829(4) 0.3723(2) -0.01878(19) 0.0280(7) Uani 1 d
H1 H 0.3421 0.404 -0.0693 0.034 Uiso 1 calc
C2 C 0.4807(4) 0.2842(2) -0.0161(2) 0.0315(7) Uani 1 d
H2 H 0.5061 0.2552 -0.0639 0.038 Uiso 1 calc
C3 C 0.5417(5) 0.2383(3) 0.0571(2) 0.0361(8) Uani 1 d
H3 H 0.6111 0.1776 0.0607 0.043 Uiso 1 calc
C4 C 0.5004(5) 0.2817(3) 0.1244(2) 0.0378(8) Uani 1 d
H4 H 0.54 0.2512 0.1756 0.045 Uiso 1 calc
C5 C 0.4011(5) 0.3695(3) 0.11732(19) 0.0356(8) Uani 1 d
H5 H 0.3727 0.399 0.1645 0.043 Uiso 1 calc
C6 C 0.0440(5) 0.7333(3) 0.12010(19) 0.0328(7) Uani 1 d
H6 H 0.0813 0.6935 0.1669 0.039 Uiso 1 calc
C7 C -0.0297(5) 0.8264(3) 0.1275(2) 0.0367(8) Uani 1 d
H7 H -0.0425 0.8506 0.1788 0.044 Uiso 1 calc
C8 C -0.0851(5) 0.8845(3) 0.0602(2) 0.0345(8) Uani 1 d
H8 H -0.1364 0.9494 0.0642 0.041 Uiso 1 calc
C9 C -0.0646(4) 0.8469(2) -0.01267(19) 0.0310(7) Uani 1 d
H9 H -0.1022 0.8854 -0.0602 0.037 Uiso 1 calc
C10 C 0.0105(4) 0.7537(2) -0.01638(18) 0.0289(7) Uani 1 d
H10 H 0.0242 0.7283 -0.0672 0.035 Uiso 1 calc
Cl1 Cl 0.51336(11) 0.64000(6) 0.25742(4) 0.03123(19) Uani 1 d
O1 O 0.6539(5) 0.6881(2) 0.2226(2) 0.0716(9) Uani 1 d
O2 O 0.4073(5) 0.5786(3) 0.1984(2) 0.0772(10) Uani 1 d
O3 O 0.6055(5) 0.5832(3) 0.32398(18) 0.0825(11) Uani 1 d
O4 O 0.3925(4) 0.7108(2) 0.28383(16) 0.0605(8) Uani 1 d
Cl2 Cl 0.57126(14) 0.95872(7) 0.34848(5) 0.0424(2) Uani 1 d
Cl3 Cl 0.42955(15) 0.96447(7) 0.09119(5) 0.0469(2) Uani 1 d
C11 C 0.4237(8) 0.9874(6) 0.1938(3) 0.095(2) Uani 1 d
H11A H 0.4281 1.0604 0.2039 0.114 Uiso 1 calc
H11B H 0.3045 0.9613 0.2059 0.114 Uiso 1 calc
C12 C 0.5842(7) 0.9389(3) 0.2467(2) 0.0613(12) Uani 1 d
H12A H 0.7036 0.9668 0.2362 0.074 Uiso 1 calc
H12B H 0.5827 0.8661 0.2354 0.074 Uiso 1 calc

loop_
_atom_site_aniso_label
_atom_site_aniso_U_11
_atom_site_aniso_U_22
_atom_site_aniso_U_33
_atom_site_aniso_U_23
_atom_site_aniso_U_13
_atom_site_aniso_U_12
Ag1 0.03685(17) 0.02656(16) 0.03556(16) -0.00137(10) 0.00848(12) 0.00545(11)
N1 0.0276(14) 0.0255(14) 0.0303(14) -0.0022(11) 0.0035(11) -0.0003(11)
N2 0.0279(14) 0.0264(14) 0.0289(13) -0.0013(11) 0.0059(11) 0.0014(12)
C1 0.0249(16) 0.0273(17) 0.0324(16) -0.0013(13) 0.0070(13) -0.0026(14)
C2 0.0283(17) 0.0299(18) 0.0381(18) -0.0037(14) 0.0111(14) -0.0016(14)
C3 0.0307(18) 0.0262(18) 0.051(2) -0.0004(15) 0.0080(16) 0.0002(15)
C4 0.0393(19) 0.0348(19) 0.0359(18) 0.0038(15) -0.0007(15) 0.0000(16)
C5 0.0400(19) 0.0361(19) 0.0289(17) -0.0061(14) 0.0022(14) -0.0003(16)
C6 0.0371(18) 0.0361(19) 0.0252(16) -0.0007(14) 0.0058(14) 0.0004(15)
C7 0.043(2) 0.040(2) 0.0280(16) -0.0059(15) 0.0091(15) 0.0039(17)
C8 0.0351(18) 0.0281(17) 0.0423(19) -0.0038(14) 0.0126(15) 0.0011(15)
C9 0.0329(17) 0.0293(17) 0.0310(17) 0.0058(14) 0.0067(14) 0.0002(15)
C10 0.0269(16) 0.0339(18) 0.0275(16) -0.0013(13) 0.0091(13) -0.0027(14)
Cl1 0.0390(4) 0.0310(4) 0.0225(4) -0.0022(3) 0.0032(3) -0.0017(4)
O1 0.072(2) 0.074(2) 0.077(2) 0.0006(18) 0.0347(18) -0.0237(18)
O2 0.071(2) 0.078(2) 0.074(2) -0.0447(19) -0.0068(18) -0.0091(18)
O3 0.101(3) 0.105(3) 0.0448(17) 0.0311(17) 0.0212(17) 0.050(2)
O4 0.076(2) 0.0600(18) 0.0459(16) -0.0125(14) 0.0127(14) 0.0245(16)
Cl2 0.0532(6) 0.0438(5) 0.0313(4) -0.0031(4) 0.0110(4) -0.0034(4)
Cl3 0.0582(6) 0.0505(6) 0.0318(4) -0.0018(4) 0.0084(4) 0.0092(5)
C11 0.080(4) 0.162(6) 0.042(3) -0.012(3) 0.010(2) 0.049(4)
C12 0.076(3) 0.069(3) 0.043(2) 0.004(2) 0.023(2) 0.007(2)

loop_
_atom_type_symbol
_atom_type_description
_atom_type_scat_dispersion_real
_atom_type_scat_dispersion_imag
_atom_type_scat_source
C C 0.0033 0.0016 'International Tables Vol C Tables 4.2.6.8 and 6.1.1.4'
H H 0 0 'International Tables Vol C Tables 4.2.6.8 and 6.1.1.4'
Ag Ag -0.8971 1.1015 'International Tables Vol C Tables 4.2.6.8 and 6.1.1.4'
Cl Cl 0.1484 0.1585 'International Tables Vol C Tables 4.2.6.8 and 6.1.1.4'
N N 0.0061 0.0033 'International Tables Vol C Tables 4.2.6.8 and 6.1.1.4'
O O 0.0106 0.006 'International Tables Vol C Tables 4.2.6.8 and 6.1.1.4'

loop_
_geom_angle_atom_site_label_1
_geom_angle_atom_site_label_2
_geom_angle_atom_site_label_3
_geom_angle
_geom_angle_site_symmetry_3
N1 Ag1 N2 177.03(10) .
N1 Ag1 Ag1 89.74(7) 3_565
N2 Ag1 Ag1 92.74(7) 3_565
C5 N1 C1 117.6(3) .
C5 N1 Ag1 118.9(2) .
C1 N1 Ag1 123.5(2) .
C10 N2 C6 118.0(3) .
C10 N2 Ag1 122.8(2) .
C6 N2 Ag1 119.1(2) .
N1 C1 C2 122.6(3) .
N1 C1 H1 118.7 .
C2 C1 H1 118.7 .
C1 C2 C3 119.0(3) .
C1 C2 H2 120.5 .
C3 C2 H2 120.5 .
C4 C3 C2 118.7(3) .
C4 C3 H3 120.6 .
C2 C3 H3 120.6 .
C5 C4 C3 119.2(3) .
C5 C4 H4 120.4 .
C3 C4 H4 120.4 .
N1 C5 C4 122.8(3) .
N1 C5 H5 118.6 .
C4 C5 H5 118.6 .
N2 C6 C7 122.1(3) .
N2 C6 H6 118.9 .
C7 C6 H6 118.9 .
C6 C7 C8 119.6(3) .
C6 C7 H7 120.2 .
C8 C7 H7 120.2 .
C9 C8 C7 118.5(3) .
C9 C8 H8 120.8 .
C7 C8 H8 120.8 .
C10 C9 C8 119.4(3) .
C10 C9 H9 120.3 .
C8 C9 H9 120.3 .
N2 C10 C9 122.5(3) .
N2 C10 H10 118.8 .
C9 C10 H10 118.8 .
O2 Cl1 O3 111.2(2) .
O2 Cl1 O4 109.3(2) .
O3 Cl1 O4 109.17(18) .
O2 Cl1 O1 107.7(2) .
O3 Cl1 O1 108.0(2) .
O4 Cl1 O1 111.4(2) .
C12 C11 Cl3 110.7(3) .
C12 C11 H11A 109.5 .
Cl3 C11 H11A 109.5 .
C12 C11 H11B 109.5 .
Cl3 C11 H11B 109.5 .
H11A C11 H11B 108.1 .
C11 C12 Cl2 110.0(3) .
C11 C12 H12A 109.7 .
Cl2 C12 H12A 109.7 .
C11 C12 H12B 109.7 .
Cl2 C12 H12B 109.7 .
H12A C12 H12B 108.2 .

loop_
_geom_bond_atom_site_label_1
_geom_bond_atom_site_label_2
_geom_bond_distance
_geom_bond_site_symmetry_2
Ag1 N1 2.131(3) .
Ag1 N2 2.132(3) .
Ag1 Ag1 3.3299(5) 3_565
N1 C5 1.336(4) .
N1 C1 1.337(4) .
N2 C10 1.339(4) .
N2 C6 1.340(4) .
C1 C2 1.371(4) .
C1 H1 0.95 .
C2 C3 1.376(5) .
C2 H2 0.95 .
C3 C4 1.366(5) .
C3 H3 0.95 .
C4 C5 1.369(5) .
C4 H4 0.95 .
C5 H5 0.95 .
C6 C7 1.369(5) .
C6 H6 0.95 .
C7 C8 1.373(5) .
C7 H7 0.95 .
C8 C9 1.370(4) .
C8 H8 0.95 .
C9 C10 1.366(4) .
C9 H9 0.95 .
C10 H10 0.95 .
Cl1 O2 1.401(3) .
Cl1 O3 1.413(3) .
Cl1 O4 1.420(3) .
Cl1 O1 1.427(3) .
Cl2 C12 1.767(4) .
Cl3 C11 1.776(5) .
C11 C12 1.473(6) .
C11 H11A 0.99 .
C11 H11B 0.99 .
C12 H12A 0.99 .
C12 H12B 0.99 .

loop_
_geom_torsion_atom_site_label_1
_geom_torsion_atom_site_label_2
_geom_torsion_atom_site_label_3
_geom_torsion_atom_site_label_4
_geom_torsion
C5 N1 C1 C2 0.0(5)
Ag1 N1 C1 C2 177.7(2)
N1 C1 C2 C3 -0.6(5)
C1 C2 C3 C4 0.8(5)
C2 C3 C4 C5 -0.4(5)
C1 N1 C5 C4 0.4(5)
Ag1 N1 C5 C4 -177.5(3)
C3 C4 C5 N1 -0.2(5)
C10 N2 C6 C7 -0.6(5)
Ag1 N2 C6 C7 175.8(3)
N2 C6 C7 C8 0.3(5)
C6 C7 C8 C9 0.1(5)
C7 C8 C9 C10 -0.3(5)
C6 N2 C10 C9 0.3(5)
Ag1 N2 C10 C9 -175.8(2)
C8 C9 C10 N2 0.1(5)
Cl3 C11 C12 Cl2 -177.9(3)
